data_1542930
loop_
_publ_author_name
'Murayama, Hiroaki'
'Nagao, Kazunori'
'Ohmiya, Hirohisa'
'Sawamura, Masaya'

_publ_section_title
;
 Phosphine-Catalyzed Vicinal Acylcyanation of Alkynoates.
;
_journal_issue 7
_journal_name_full 'Organic letters'
_journal_page_first 1706
_journal_page_last 1709
_journal_paper_doi 10.1021/acs.orglett.6b00677
_journal_volume 18
_journal_year 2016
_chemical_formula_moiety 'C18 H15 N O3 S'
_chemical_formula_sum 'C18 H15 N O3 S'
_chemical_formula_weight 325.38
_space_group_crystal_system triclinic
_space_group_IT_number 2
_space_group_name_Hall '-P 1'
_space_group_name_H-M_alt 'P -1'
_symmetry_space_group_name_Hall '-P 1'
_symmetry_space_group_name_H-M 'P -1'
_atom_sites_solution_hydrogens geom
_atom_sites_solution_primary direct
_atom_sites_solution_secondary difmap
_cell_angle_alpha 78.396(6)
_cell_angle_beta 73.972(6)
_cell_angle_gamma 85.069(7)
_cell_formula_units_Z 2
_cell_length_a 8.0503(13)
_cell_length_b 8.2338(13)
_cell_length_c 12.7870(18)
_cell_measurement_reflns_used 2413
_cell_measurement_temperature 150
_cell_measurement_theta_max 27.50
_cell_measurement_theta_min 3.40
_cell_volume 797.6(2)
_computing_cell_refinement 'CrystalClear-SM Expert 2.0 r16'
_computing_data_collection 'CrystalClear-SM Expert 2.0 r16 (Rigaku, 2013)'
_computing_data_reduction 'CrystalClear-SM Expert 2.0 r16'
_computing_molecular_graphics 'CrystalStructure 4.1'
_computing_publication_material 'CrystalStructure 4.1 (Rigaku, 2014)'
_computing_structure_refinement 'SHELXL2013 (Sheldrick, 2008)'
_computing_structure_solution 'SIR2011 (Burla, et al., 2012)'
_diffrn_ambient_temperature 150
_diffrn_detector_area_resol_mean 7.314
_diffrn_measured_fraction_theta_full 0.992
_diffrn_measured_fraction_theta_max 0.989
_diffrn_measurement_device_type 'Rigaku Mercury70'
_diffrn_measurement_method \w
_diffrn_radiation_type 'Mo K\a'
_diffrn_radiation_wavelength 0.71075
_diffrn_reflns_av_R_equivalents 0.0224
_diffrn_reflns_Laue_measured_fraction_full 0.992
_diffrn_reflns_Laue_measured_fraction_max 0.989
_diffrn_reflns_limit_h_max 9
_diffrn_reflns_limit_h_min -10
_diffrn_reflns_limit_k_max 10
_diffrn_reflns_limit_k_min -10
_diffrn_reflns_limit_l_max 11
_diffrn_reflns_limit_l_min -16
_diffrn_reflns_number 6361
_diffrn_reflns_point_group_measured_fraction_full 0.992
_diffrn_reflns_point_group_measured_fraction_max 0.989
_diffrn_reflns_theta_full 25.242
_diffrn_reflns_theta_max 26.497
_diffrn_reflns_theta_min 3.374
_diffrn_standards_number 0
_exptl_absorpt_coefficient_mu 0.217
_exptl_absorpt_correction_T_max 0.979
_exptl_absorpt_correction_T_min 0.871
_exptl_absorpt_correction_type multi-scan
_exptl_absorpt_process_details 'REQAB (Rigaku, 1998)'
_exptl_crystal_colour colorless
_exptl_crystal_density_diffrn 1.355
_exptl_crystal_density_method 'not measured'
_exptl_crystal_description prism
_exptl_crystal_F_000 340.00
_exptl_crystal_size_max 0.200
_exptl_crystal_size_mid 0.200
_exptl_crystal_size_min 0.100
_refine_diff_density_max 0.43
_refine_diff_density_min -0.45
_refine_ls_extinction_method none
_refine_ls_goodness_of_fit_ref 1.075
_refine_ls_hydrogen_treatment constr
_refine_ls_number_parameters 208
_refine_ls_number_reflns 3261
_refine_ls_number_restraints 0
_refine_ls_R_factor_all 0.0488
_refine_ls_R_factor_gt 0.0385
_refine_ls_shift/su_max 0.000
_refine_ls_structure_factor_coef Fsqd
_refine_ls_weighting_details 'w = 1/[\s^2^(Fo^2^)+(0.0677P)^2^+0.0770P] where P=(Fo^2^+2Fc^2^)/3'
_refine_ls_weighting_scheme calc
_refine_ls_wR_factor_gt 0.1141
_refine_ls_wR_factor_ref 0.1189
_reflns_number_gt 2619
_reflns_number_total 3261
_reflns_threshold_expression F^2^>2.0\s(F^2^)
_cod_data_source_file ol6b00677_si_002.cif
_cod_data_source_block HM-1835-a
_cod_depositor_comments 'Adding full bibliography for 1542930.cif.'
_cod_database_code 1542930
_shelxl_res_file
;

    shelxl.res created by SHELXL-2014/7

TITL HM-1835-a
CELL  0.71075 8.05030 8.23380 12.78700 78.39600 73.97200 85.06900
ZERR  2 0.00130 0.00130 0.00180 0.00600 0.00600 0.00700
LATT 1
SFAC C H N O S
UNIT 36 30 2 6 2
SHEL 99999.000000 0.796448
L.S. 5
FMAP 2
PLAN -25
WPDB -2
HTAB
BOND $H
CONF
LIST 4
TEMP -123.0
ACTA
SIZE 0.200 0.200 0.100
WGHT    0.067700    0.077000
FVAR       1.07819
S1    5    0.263454    0.387341    0.462573    11.00000    0.04250    0.02515 =
         0.02259   -0.00546   -0.00857   -0.00460
O1    4    0.258699    0.188444    0.085618    11.00000    0.03423    0.02415 =
         0.02198   -0.00488   -0.01095   -0.00345
O2    4    0.192789    0.111208    0.345579    11.00000    0.03084    0.02483 =
         0.02841    0.00030   -0.00573   -0.00645
O3    4    0.207070    0.460605    0.031284    11.00000    0.06930    0.03032 =
         0.03134   -0.00267   -0.02391    0.00939
N20   3    0.105625    0.771307    0.138230    11.00000    0.03874    0.02814 =
         0.04480   -0.00391   -0.01683    0.00488
C1    1    0.490919    0.163159    0.262884    11.00000    0.02722    0.01730 =
         0.02053   -0.00574   -0.00877    0.00122
C2    1    0.302514    0.199811    0.280148    11.00000    0.02725    0.02009 =
         0.01785   -0.00465   -0.00647   -0.00339
C3    1    0.152683    0.648476    0.182499    11.00000    0.02339    0.02357 =
         0.03348   -0.00612   -0.00875    0.00047
C5    1    0.546564    0.043261    0.341705    11.00000    0.03350    0.02145 =
         0.02213   -0.00209   -0.00863   -0.00165
AFIX  43
H5    2    0.464814   -0.013738    0.404105    11.00000   -1.20000
AFIX   0
C6    1    0.210278    0.502348    0.250498    11.00000    0.01738    0.02152 =
         0.02571   -0.00140   -0.00538   -0.00231
C7    1    0.841675    0.087807    0.235444    11.00000    0.02824    0.02926 =
         0.03518   -0.01019   -0.01288    0.00605
AFIX  43
H7    2    0.961480    0.061232    0.225925    11.00000   -1.20000
AFIX   0
C8    1    0.246855    0.358411    0.212037    11.00000    0.01980    0.02152 =
         0.02206   -0.00242   -0.00546   -0.00283
C9    1    0.220391    0.536572    0.356216    11.00000    0.02060    0.02267 =
         0.02843   -0.00595   -0.00556   -0.00105
C10   1    0.721802    0.008740    0.327719    11.00000    0.03909    0.02419 =
         0.03163   -0.00308   -0.01822    0.00533
AFIX  43
H10   2    0.760292   -0.070085    0.382032    11.00000   -1.20000
AFIX   0
C11   1    0.234223    0.346040    0.099670    11.00000    0.02402    0.02649 =
         0.02338   -0.00317   -0.00765   -0.00026
C12   1    0.254590    0.157649   -0.022400    11.00000    0.03732    0.03401 =
         0.02417   -0.00874   -0.01273   -0.00565
AFIX  23
H12A  2    0.162508    0.228568   -0.047979    11.00000   -1.20000
H12B  2    0.227213    0.040361   -0.015390    11.00000   -1.20000
AFIX   0
C13   1    0.786942    0.205918    0.156798    11.00000    0.02637    0.02859 =
         0.02540   -0.00633   -0.00398   -0.00130
AFIX  43
H13   2    0.868866    0.259960    0.093236    11.00000   -1.20000
AFIX   0
C14   1    0.199955    0.689749    0.386270    11.00000    0.03776    0.02612 =
         0.04155   -0.01119   -0.01301    0.00184
AFIX  43
H14   2    0.175290    0.788912    0.339701    11.00000   -1.20000
AFIX   0
C15   1    0.255417    0.530400    0.544877    11.00000    0.02640    0.03768 =
         0.02920   -0.01337   -0.00125   -0.01001
C16   1    0.425407    0.193992   -0.106034    11.00000    0.04199    0.03996 =
         0.02780   -0.00818   -0.00721    0.00084
AFIX  33
H16A  2    0.419770    0.172574   -0.177623    11.00000   -1.20000
H16B  2    0.451665    0.310543   -0.113808    11.00000   -1.20000
H16C  2    0.516286    0.122581   -0.081261    11.00000   -1.20000
AFIX   0
C17   1    0.219243    0.684910    0.492960    11.00000    0.04118    0.03319 =
         0.04398   -0.02137   -0.00936   -0.00213
AFIX  43
H17   2    0.208035    0.780604    0.525603    11.00000   -1.20000
AFIX   0
C18   1    0.283707    0.475810    0.657996    11.00000    0.04595    0.05190 =
         0.02759   -0.01473   -0.00539   -0.01129
AFIX  33
H18A  2    0.307383    0.355745    0.671242    11.00000   -1.20000
H18B  2    0.382345    0.533107    0.662854    11.00000   -1.20000
H18C  2    0.179879    0.502904    0.713814    11.00000   -1.20000
AFIX   0
C19   1    0.611596    0.244437    0.171752    11.00000    0.02847    0.02110 =
         0.02176   -0.00302   -0.00899    0.00073
AFIX  43
H19   2    0.573979    0.327218    0.119072    11.00000   -1.20000
AFIX   0
HKLF 4
 
REM  HM-1835-a
REM R1 =  0.0385 for    2619 Fo > 4sig(Fo)  and  0.0488 for all    3261 data
REM    208 parameters refined using      0 restraints
 
END  
     
WGHT      0.0679      0.0762 

REM Instructions for potential hydrogen bonds
EQIV $1 x, y-1, z
HTAB C12 N20_$1
EQIV $2 -x+1, -y+1, -z+1
HTAB C18 S1_$2

REM Highest difference peak  0.433,  deepest hole -0.451,  1-sigma level  0.048
Q1    1   0.4002  0.4240  0.6587  11.00000  0.05    0.43
Q2    1   0.1973  0.3920  0.7001  11.00000  0.05    0.41
Q3    1   0.2674  0.5815  0.6871  11.00000  0.05    0.32
Q4    1   0.2474  0.3427  0.1655  11.00000  0.05    0.30
Q5    1   0.2261  0.5109  0.3042  11.00000  0.05    0.28
Q6    1   0.4196  0.1890  0.2722  11.00000  0.05    0.26
Q7    1   0.5249  0.1193  0.2981  11.00000  0.05    0.25
Q8    1   0.2837  0.2982  0.2430  11.00000  0.05    0.25
Q9    1   0.8060  0.1517  0.2036  11.00000  0.05    0.19
Q10   1   0.1949  0.5648  0.2217  11.00000  0.05    0.19
Q11   1   0.2726  0.4350  0.2163  11.00000  0.05    0.18
Q12   1   0.2398  0.4554  0.5190  11.00000  0.05    0.18
Q13   1   0.2331  0.4740  0.3992  11.00000  0.05    0.18
Q14   1   0.6912  0.2049  0.1674  11.00000  0.05    0.17
Q15   1   0.1930  0.4165  0.2442  11.00000  0.05    0.17
Q16   1   0.1884  0.7182  0.5113  11.00000  0.05    0.17
Q17   1   0.2465  0.5153  0.5911  11.00000  0.05    0.17
Q18   1   0.1882  0.5764  0.5359  11.00000  0.05    0.17
Q19   1   0.2111  0.7240  0.3662  11.00000  0.05    0.16
Q20   1   0.2375  0.0314  0.0146  11.00000  0.05    0.16
Q21   1   0.5395  0.1609  0.2057  11.00000  0.05    0.15
Q22   1   0.2004  0.6829  0.4485  11.00000  0.05    0.15
Q23   1   0.1723  0.6074  0.3848  11.00000  0.05    0.14
Q24   1   0.3200  0.1650 -0.0613  11.00000  0.05    0.14
Q25   1   0.2498  0.1840  0.3244  11.00000  0.05    0.14
;

loop_
_symmetry_equiv_pos_site_id
_space_group_symop_operation_xyz
1 +X,+Y,+Z
2 -X,-Y,-Z

loop_
_atom_site_label
_atom_site_type_symbol
_atom_site_fract_x
_atom_site_fract_y
_atom_site_fract_z
_atom_site_U_iso_or_equiv
_atom_site_adp_type
_atom_site_occupancy
_atom_site_site_symmetry_multiplicity
_atom_site_calc_flag
_atom_site_refinement_flags
S1 S 0.26345(6) 0.38734(6) 0.46257(4) 0.02973(16) Uani 1 2 d .
O1 O 0.25870(16) 0.18844(15) 0.08562(10) 0.0258(3) Uani 1 2 d .
O2 O 0.19279(16) 0.11121(15) 0.34558(11) 0.0289(3) Uani 1 2 d .
O3 O 0.2071(2) 0.46061(17) 0.03128(12) 0.0426(4) Uani 1 2 d .
N20 N 0.1056(2) 0.7713(2) 0.13823(15) 0.0368(4) Uani 1 2 d .
C1 C 0.4909(2) 0.1632(2) 0.26288(14) 0.0210(4) Uani 1 2 d .
C2 C 0.3025(2) 0.1998(2) 0.28015(14) 0.0213(4) Uani 1 2 d .
C3 C 0.1527(2) 0.6485(2) 0.18250(16) 0.0265(4) Uani 1 2 d .
C5 C 0.5466(2) 0.0433(2) 0.34171(15) 0.0257(4) Uani 1 2 d .
C6 C 0.2103(2) 0.5023(2) 0.25050(15) 0.0219(4) Uani 1 2 d .
C7 C 0.8417(2) 0.0878(2) 0.23544(16) 0.0298(4) Uani 1 2 d .
C8 C 0.2469(2) 0.3584(2) 0.21204(14) 0.0212(4) Uani 1 2 d .
C9 C 0.2204(2) 0.5366(2) 0.35622(15) 0.0239(4) Uani 1 2 d .
C10 C 0.7218(3) 0.0087(2) 0.32772(16) 0.0305(4) Uani 1 2 d .
C11 C 0.2342(2) 0.3460(2) 0.09967(15) 0.0246(4) Uani 1 2 d .
C12 C 0.2546(2) 0.1577(3) -0.02240(15) 0.0301(4) Uani 1 2 d .
C13 C 0.7869(2) 0.2059(2) 0.15680(16) 0.0272(4) Uani 1 2 d .
C14 C 0.1999(3) 0.6897(3) 0.38627(18) 0.0341(5) Uani 1 2 d .
C15 C 0.2554(2) 0.5304(3) 0.54488(16) 0.0307(4) Uani 1 2 d .
C16 C 0.4254(3) 0.1940(3) -0.10603(16) 0.0369(5) Uani 1 2 d .
C17 C 0.2192(3) 0.6849(3) 0.49296(18) 0.0377(5) Uani 1 2 d .
C18 C 0.2837(3) 0.4758(3) 0.65800(17) 0.0410(5) Uani 1 2 d .
C19 C 0.6116(2) 0.2444(2) 0.17175(14) 0.0235(4) Uani 1 2 d .
H5 H 0.46481 -0.01374 0.4041 0.0308 Uiso 1 2 calc R
H7 H 0.96148 0.06123 0.22593 0.0358 Uiso 1 2 calc R
H10 H 0.76029 -0.07008 0.38203 0.0366 Uiso 1 2 calc R
H12A H 0.16251 0.22857 -0.04798 0.0362 Uiso 1 2 calc R
H12B H 0.22721 0.04036 -0.01539 0.0362 Uiso 1 2 calc R
H13 H 0.86887 0.25996 0.09324 0.0326 Uiso 1 2 calc R
H14 H 0.17529 0.78891 0.3397 0.0409 Uiso 1 2 calc R
H16A H 0.41977 0.17257 -0.17762 0.0442 Uiso 1 2 calc R
H16B H 0.45167 0.31054 -0.11381 0.0442 Uiso 1 2 calc R
H16C H 0.51629 0.12258 -0.08126 0.0442 Uiso 1 2 calc R
H17 H 0.20804 0.7806 0.5256 0.0453 Uiso 1 2 calc R
H18A H 0.30738 0.35575 0.67124 0.0492 Uiso 1 2 calc R
H18B H 0.38235 0.53311 0.66285 0.0492 Uiso 1 2 calc R
H18C H 0.17988 0.5029 0.71381 0.0492 Uiso 1 2 calc R
H19 H 0.57398 0.32722 0.11907 0.0282 Uiso 1 2 calc R

loop_
_atom_site_aniso_label
_atom_site_aniso_U_11
_atom_site_aniso_U_22
_atom_site_aniso_U_33
_atom_site_aniso_U_12
_atom_site_aniso_U_13
_atom_site_aniso_U_23
S1 0.0425(3) 0.0251(3) 0.0226(3) -0.0046(2) -0.0086(2) -0.00546(18)
O1 0.0342(7) 0.0242(7) 0.0220(7) -0.0034(5) -0.0110(6) -0.0049(5)
O2 0.0308(7) 0.0248(7) 0.0284(7) -0.0065(5) -0.0057(6) 0.0003(6)
O3 0.0693(10) 0.0303(8) 0.0313(8) 0.0094(7) -0.0239(8) -0.0027(6)
N20 0.0387(9) 0.0281(9) 0.0448(11) 0.0049(7) -0.0168(8) -0.0039(8)
C1 0.0272(9) 0.0173(8) 0.0205(9) 0.0012(7) -0.0088(7) -0.0057(7)
C2 0.0273(9) 0.0201(9) 0.0179(9) -0.0034(7) -0.0065(7) -0.0046(7)
C3 0.0234(9) 0.0236(10) 0.0335(10) 0.0005(7) -0.0088(8) -0.0061(8)
C5 0.0335(10) 0.0215(9) 0.0221(9) -0.0017(7) -0.0086(8) -0.0021(7)
C6 0.0174(8) 0.0215(9) 0.0257(9) -0.0023(7) -0.0054(7) -0.0014(7)
C7 0.0282(9) 0.0293(10) 0.0352(11) 0.0060(8) -0.0129(8) -0.0102(8)
C8 0.0198(8) 0.0215(9) 0.0221(9) -0.0028(7) -0.0055(7) -0.0024(7)
C9 0.0206(8) 0.0227(9) 0.0284(10) -0.0010(7) -0.0056(7) -0.0060(7)
C10 0.0391(10) 0.0242(10) 0.0316(10) 0.0053(8) -0.0182(9) -0.0031(8)
C11 0.0240(8) 0.0265(9) 0.0234(9) -0.0003(7) -0.0076(7) -0.0032(7)
C12 0.0373(10) 0.0340(11) 0.0242(10) -0.0056(8) -0.0127(8) -0.0087(8)
C13 0.0264(9) 0.0286(10) 0.0254(10) -0.0013(7) -0.0040(8) -0.0063(8)
C14 0.0378(10) 0.0261(10) 0.0415(12) 0.0018(8) -0.0130(9) -0.0112(9)
C15 0.0264(9) 0.0377(11) 0.0292(10) -0.0100(8) -0.0013(8) -0.0134(9)
C16 0.0420(11) 0.0400(12) 0.0278(11) 0.0008(9) -0.0072(9) -0.0082(9)
C17 0.0412(11) 0.0332(11) 0.0440(13) -0.0021(9) -0.0094(10) -0.0214(10)
C18 0.0459(12) 0.0519(14) 0.0276(11) -0.0113(10) -0.0054(9) -0.0147(10)
C19 0.0285(9) 0.0211(9) 0.0218(9) 0.0007(7) -0.0090(7) -0.0030(7)

loop_
_atom_type_symbol
_atom_type_description
_atom_type_scat_dispersion_real
_atom_type_scat_dispersion_imag
_atom_type_scat_source
C C 0.0033 0.0016
;
International Tables for Crystallography
(Vol. C, Tables 4.2.6.8 and 6.1.1.4)
;
H H 0.0000 0.0000
;
International Tables for Crystallography
(Vol. C, Table 6.1.1.4)
;
N N 0.0061 0.0033
;
International Tables for Crystallography
(Vol. C, Tables 4.2.6.8 and 6.1.1.4)
;
O O 0.0106 0.0060
;
International Tables for Crystallography
(Vol. C, Tables 4.2.6.8 and 6.1.1.4)
;
S S 0.1246 0.1234
;
International Tables for Crystallography
(Vol. C, Tables 4.2.6.8 and 6.1.1.4)
;

loop_
_geom_angle_atom_site_label_1
_geom_angle_atom_site_label_2
_geom_angle_atom_site_label_3
_geom_angle
_geom_angle_publ_flag
C9 S1 C15 92.74(10) yes
C11 O1 C12 116.30(14) yes
C2 C1 C5 118.47(13) yes
C2 C1 C19 121.80(15) yes
C5 C1 C19 119.72(16) yes
O2 C2 C1 123.40(15) yes
O2 C2 C8 119.16(15) yes
C1 C2 C8 117.43(13) yes
N20 C3 C6 172.9(2) yes
C1 C5 C10 119.32(15) yes
C3 C6 C8 119.71(18) yes
C3 C6 C9 111.84(16) yes
C8 C6 C9 128.45(16) yes
C10 C7 C13 120.07(17) yes
C2 C8 C6 122.41(17) yes
C2 C8 C11 116.07(15) yes
C6 C8 C11 121.53(16) yes
S1 C9 C6 124.29(13) yes
S1 C9 C14 109.76(16) yes
C6 C9 C14 125.95(17) yes
C5 C10 C7 120.74(18) yes
O1 C11 O3 124.67(19) yes
O1 C11 C8 110.11(14) yes
O3 C11 C8 125.22(18) yes
O1 C12 C16 110.84(17) yes
C7 C13 C19 119.52(15) yes
C9 C14 C17 113.24(18) yes
S1 C15 C17 110.61(17) yes
S1 C15 C18 120.11(15) yes
C17 C15 C18 129.3(2) yes
C14 C17 C15 113.7(2) yes
C1 C19 C13 120.59(16) yes
C1 C5 H5 120.335 no
C10 C5 H5 120.340 no
C10 C7 H7 119.960 no
C13 C7 H7 119.974 no
C5 C10 H10 119.629 no
C7 C10 H10 119.629 no
O1 C12 H12A 109.474 no
O1 C12 H12B 109.472 no
C16 C12 H12A 109.474 no
C16 C12 H12B 109.473 no
H12A C12 H12B 108.055 no
C7 C13 H13 120.237 no
C19 C13 H13 120.244 no
C9 C14 H14 123.383 no
C17 C14 H14 123.382 no
C12 C16 H16A 109.468 no
C12 C16 H16B 109.474 no
C12 C16 H16C 109.475 no
H16A C16 H16B 109.468 no
H16A C16 H16C 109.470 no
H16B C16 H16C 109.472 no
C14 C17 H17 123.175 no
C15 C17 H17 123.174 no
C15 C18 H18A 109.466 no
C15 C18 H18B 109.466 no
C15 C18 H18C 109.466 no
H18A C18 H18B 109.477 no
H18A C18 H18C 109.472 no
H18B C18 H18C 109.481 no
C1 C19 H19 119.703 no
C13 C19 H19 119.708 no

loop_
_geom_bond_atom_site_label_1
_geom_bond_atom_site_label_2
_geom_bond_distance
_geom_bond_publ_flag
S1 C9 1.7304(18) yes
S1 C15 1.717(2) yes
O1 C11 1.336(2) yes
O1 C12 1.463(3) yes
O2 C2 1.2122(19) yes
O3 C11 1.200(2) yes
N20 C3 1.144(2) yes
C1 C2 1.484(2) yes
C1 C5 1.402(2) yes
C1 C19 1.387(2) yes
C2 C8 1.524(2) yes
C3 C6 1.458(2) yes
C5 C10 1.384(3) yes
C6 C8 1.352(3) yes
C6 C9 1.460(3) yes
C7 C10 1.385(2) yes
C7 C13 1.389(3) yes
C8 C11 1.492(3) yes
C9 C14 1.375(3) yes
C12 C16 1.501(2) yes
C13 C19 1.389(3) yes
C14 C17 1.407(3) yes
C15 C17 1.359(3) yes
C15 C18 1.500(3) yes
C5 H5 0.950 no
C7 H7 0.950 no
C10 H10 0.950 no
C12 H12A 0.990 no
C12 H12B 0.990 no
C13 H13 0.950 no
C14 H14 0.950 no
C16 H16A 0.980 no
C16 H16B 0.980 no
C16 H16C 0.980 no
C17 H17 0.950 no
C18 H18A 0.980 no
C18 H18B 0.980 no
C18 H18C 0.980 no
C19 H19 0.950 no

loop_
_geom_contact_atom_site_label_1
_geom_contact_atom_site_label_2
_geom_contact_distance
_geom_contact_publ_flag
_geom_contact_site_symmetry_2
S1 O2 3.1291(16) no .
S1 C1 3.4660(18) no .
S1 C2 2.981(2) no .
S1 C8 3.299(2) no .
O1 O2 3.1574(19) no .
O1 C1 3.280(2) no .
O1 C2 2.628(2) no .
O1 C6 3.584(2) no .
O1 C19 3.414(3) no .
O2 C5 2.844(2) no .
O2 C6 3.206(2) no .
O2 C9 3.560(2) no .
O2 C11 3.290(2) no .
O3 N20 3.084(2) no .
O3 C3 2.635(3) no .
O3 C6 2.899(3) no .
O3 C12 2.687(3) no .
O3 C16 3.190(3) no .
N20 C8 3.518(2) no .
N20 C9 3.363(3) no .
N20 C14 3.387(3) no .
C1 C6 3.444(2) no .
C1 C7 2.779(3) no .
C1 C11 3.388(3) no .
C2 C9 3.080(3) no .
C3 C11 2.855(3) no .
C3 C14 2.824(3) no .
C5 C13 2.788(2) no .
C8 C19 2.942(2) no .
C10 C19 2.767(3) no .
C11 C16 3.100(3) no .
C11 C19 3.403(3) no .
O1 C7 3.452(2) no 1_455
O2 C7 3.523(3) no 1_455
O2 C14 3.402(2) no 1_545
O3 C13 3.260(2) no 2_665
O3 C19 3.279(2) no 2_665
N20 C7 3.427(3) no 1_465
N20 C12 3.527(2) no 1_565
N20 C12 3.560(3) no 2_565
N20 C13 3.600(3) no 2_665
C3 C16 3.548(3) no 2_665
C7 O1 3.452(2) no 1_655
C7 O2 3.523(3) no 1_655
C7 N20 3.427(3) no 1_645
C12 N20 3.527(2) no 1_545
C12 N20 3.560(3) no 2_565
C13 O3 3.260(2) no 2_665
C13 N20 3.600(3) no 2_665
C14 O2 3.402(2) no 1_565
C16 C3 3.548(3) no 2_665
C19 O3 3.279(2) no 2_665
S1 H14 3.4680 no .
S1 H17 3.4549 no .
S1 H18A 2.7456 no .
S1 H18B 3.4210 no .
S1 H18C 3.4066 no .
O1 H16A 3.2812 no .
O1 H16B 2.6413 no .
O1 H16C 2.6413 no .
O1 H19 3.0373 no .
O2 H5 2.5733 no .
O3 H12A 2.4298 no .
O3 H16B 2.7079 no .
O3 H19 3.4595 no .
N20 H14 2.8168 no .
C1 H10 3.2624 no .
C1 H13 3.2672 no .
C2 H5 2.6341 no .
C2 H19 2.6755 no .
C3 H14 2.5659 no .
C5 H7 3.2614 no .
C5 H19 3.2686 no .
C6 H14 2.7818 no .
C6 H19 3.3179 no .
C7 H5 3.2638 no .
C7 H19 3.2565 no .
C8 H19 2.5869 no .
C9 H17 3.2149 no .
C10 H13 3.2613 no .
C11 H12A 2.5032 no .
C11 H12B 3.1722 no .
C11 H16B 2.8628 no .
C11 H16C 3.4623 no .
C11 H19 2.8023 no .
C13 H10 3.2580 no .
C15 H14 3.2066 no .
C17 H18A 3.3351 no .
C17 H18B 2.8647 no .
C17 H18C 2.8647 no .
C18 H17 2.8518 no .
C19 H5 3.2703 no .
C19 H7 3.2582 no .
H5 H10 2.3335 no .
H7 H10 2.3290 no .
H7 H13 2.3418 no .
H12A H16A 2.3446 no .
H12A H16B 2.3542 no .
H12A H16C 2.8473 no .
H12B H16A 2.3446 no .
H12B H16B 2.8472 no .
H12B H16C 2.3543 no .
H13 H19 2.3380 no .
H14 H17 2.4500 no .
H16B H19 3.4151 no .
H16C H19 3.4849 no .
H17 H18B 2.9379 no .
H17 H18C 2.9403 no .
S1 H10 2.9320 no 2_656
S1 H18B 2.9163 no 2_666
O1 H7 2.7102 no 1_455
O1 H13 3.1211 no 1_455
O1 H16C 3.0078 no 2_655
O2 H7 2.8171 no 1_455
O2 H10 3.5523 no 2_656
O2 H14 2.6867 no 1_545
O2 H17 3.2097 no 1_545
O2 H17 3.3287 no 2_566
O3 H13 3.1345 no 1_455
O3 H13 2.6504 no 2_665
O3 H19 2.6761 no 2_665
N20 H7 2.8609 no 1_465
N20 H12A 2.7141 no 2_565
N20 H12B 2.6990 no 1_565
N20 H12B 3.5611 no 2_565
N20 H13 2.9717 no 2_665
N20 H16B 3.5086 no 2_665
N20 H16C 3.0878 no 2_665
N20 H18C 3.2760 no 2_566
C1 H16A 3.1281 no 2_655
C1 H18B 3.1822 no 2_666
C2 H7 3.3508 no 1_455
C2 H14 3.4934 no 1_545
C3 H12A 3.4191 no 2_565
C3 H13 3.5038 no 2_665
C3 H16B 3.0904 no 2_665
C3 H16C 3.2106 no 2_665
C3 H18C 2.9030 no 2_566
C5 H5 3.1865 no 2_656
C5 H16A 2.9559 no 2_655
C5 H17 3.4955 no 2_666
C5 H18A 3.4133 no 2_656
C5 H18B 3.5694 no 2_666
C6 H16B 3.1377 no 2_665
C6 H18C 3.0495 no 2_566
C7 H12B 3.3905 no 2_655
C7 H16A 3.4418 no 2_655
C7 H17 3.3545 no 2_666
C7 H18C 3.5391 no 2_666
C8 H7 3.4442 no 1_455
C8 H18C 3.4593 no 2_566
C9 H16B 3.5560 no 2_665
C9 H18B 3.1506 no 2_666
C10 H5 3.3495 no 2_656
C10 H16A 3.1408 no 2_655
C10 H17 2.9846 no 2_666
C10 H18A 3.0275 no 2_656
C11 H7 3.2142 no 1_455
C11 H13 3.1105 no 1_455
C11 H19 3.5703 no 2_665
C12 H7 3.3840 no 1_455
C12 H13 3.1708 no 1_455
C12 H16C 3.1418 no 2_655
C13 H12A 3.4002 no 1_655
C13 H12B 3.0039 no 2_655
C13 H16A 3.5868 no 2_655
C13 H18B 3.3981 no 2_666
C13 H18C 3.2414 no 2_666
C14 H5 3.4563 no 1_565
C14 H16A 3.5560 no 2_665
C15 H18B 3.4426 no 2_666
C16 H16C 3.2633 no 2_655
C16 H18A 3.2464 no 1_554
C17 H5 3.1344 no 1_565
C18 H10 3.5411 no 2_656
C18 H16A 3.2468 no 1_556
C18 H16B 3.5297 no 1_556
C19 H12B 3.3333 no 2_655
C19 H16A 3.4487 no 2_655
C19 H18B 3.0759 no 2_666
C19 H18C 3.5311 no 2_666
H5 C5 3.1865 no 2_656
H5 C10 3.3495 no 2_656
H5 C14 3.4563 no 1_545
H5 C17 3.1344 no 1_545
H5 H5 2.7203 no 2_656
H5 H10 3.0078 no 2_656
H5 H14 3.3166 no 1_545
H5 H16A 3.2847 no 2_655
H5 H17 2.7063 no 1_545
H5 H18A 3.3837 no 2_656
H7 O1 2.7102 no 1_655
H7 O2 2.8171 no 1_655
H7 N20 2.8609 no 1_645
H7 C2 3.3508 no 1_655
H7 C8 3.4442 no 1_655
H7 C11 3.2142 no 1_655
H7 C12 3.3840 no 1_655
H7 H12A 3.4780 no 1_655
H7 H12B 3.2608 no 1_655
H7 H14 3.0844 no 1_645
H7 H17 3.5521 no 2_666
H10 S1 2.9320 no 2_656
H10 O2 3.5523 no 2_656
H10 C18 3.5411 no 2_656
H10 H5 3.0078 no 2_656
H10 H14 3.3749 no 1_645
H10 H16A 3.5826 no 2_655
H10 H17 2.9231 no 2_666
H10 H18A 2.7135 no 2_656
H12A N20 2.7141 no 2_565
H12A C3 3.4191 no 2_565
H12A C13 3.4002 no 1_455
H12A H7 3.4780 no 1_455
H12A H13 2.5770 no 1_455
H12A H18A 3.4253 no 1_554
H12A H18C 3.3839 no 1_554
H12B N20 2.6990 no 1_545
H12B N20 3.5611 no 2_565
H12B C7 3.3905 no 2_655
H12B C13 3.0039 no 2_655
H12B C19 3.3333 no 2_655
H12B H7 3.2608 no 1_455
H12B H13 3.3796 no 1_455
H12B H13 3.0738 no 2_655
H12B H16C 2.8030 no 2_655
H13 O1 3.1211 no 1_655
H13 O3 3.1345 no 1_655
H13 O3 2.6504 no 2_665
H13 N20 2.9717 no 2_665
H13 C3 3.5038 no 2_665
H13 C11 3.1105 no 1_655
H13 C12 3.1708 no 1_655
H13 H12A 2.5770 no 1_655
H13 H12B 3.3796 no 1_655
H13 H12B 3.0738 no 2_655
H13 H18C 3.3653 no 2_666
H14 O2 2.6867 no 1_565
H14 C2 3.4934 no 1_565
H14 H5 3.3166 no 1_565
H14 H7 3.0844 no 1_465
H14 H10 3.3749 no 1_465
H14 H16A 3.3474 no 2_665
H14 H16C 3.5253 no 2_665
H16A C1 3.1281 no 2_655
H16A C5 2.9559 no 2_655
H16A C7 3.4418 no 2_655
H16A C10 3.1408 no 2_655
H16A C13 3.5868 no 2_655
H16A C14 3.5560 no 2_665
H16A C18 3.2468 no 1_554
H16A C19 3.4487 no 2_655
H16A H5 3.2847 no 2_655
H16A H10 3.5826 no 2_655
H16A H14 3.3474 no 2_665
H16A H18A 2.5272 no 1_554
H16A H18B 3.2885 no 1_554
H16A H18C 3.4804 no 1_554
H16B N20 3.5086 no 2_665
H16B C3 3.0904 no 2_665
H16B C6 3.1377 no 2_665
H16B C9 3.5560 no 2_665
H16B C18 3.5297 no 1_554
H16B H18A 3.2124 no 1_554
H16B H18B 3.2287 no 1_554
H16B H18C 3.5802 no 1_554
H16B H19 2.9604 no 2_665
H16C O1 3.0078 no 2_655
H16C N20 3.0878 no 2_665
H16C C3 3.2106 no 2_665
H16C C12 3.1418 no 2_655
H16C C16 3.2633 no 2_655
H16C H12B 2.8030 no 2_655
H16C H14 3.5253 no 2_665
H16C H16C 2.5622 no 2_655
H17 O2 3.2097 no 1_565
H17 O2 3.3287 no 2_566
H17 C5 3.4955 no 2_666
H17 C7 3.3545 no 2_666
H17 C10 2.9846 no 2_666
H17 H5 2.7063 no 1_565
H17 H7 3.5521 no 2_666
H17 H10 2.9231 no 2_666
H18A C5 3.4133 no 2_656
H18A C10 3.0275 no 2_656
H18A C16 3.2464 no 1_556
H18A H5 3.3837 no 2_656
H18A H10 2.7135 no 2_656
H18A H12A 3.4253 no 1_556
H18A H16A 2.5272 no 1_556
H18A H16B 3.2124 no 1_556
H18B S1 2.9163 no 2_666
H18B C1 3.1822 no 2_666
H18B C5 3.5694 no 2_666
H18B C9 3.1506 no 2_666
H18B C13 3.3981 no 2_666
H18B C15 3.4426 no 2_666
H18B C19 3.0759 no 2_666
H18B H16A 3.2885 no 1_556
H18B H16B 3.2287 no 1_556
H18B H19 3.3352 no 2_666
H18C N20 3.2760 no 2_566
H18C C3 2.9030 no 2_566
H18C C6 3.0495 no 2_566
H18C C7 3.5391 no 2_666
H18C C8 3.4593 no 2_566
H18C C13 3.2414 no 2_666
H18C C19 3.5311 no 2_666
H18C H12A 3.3839 no 1_556
H18C H13 3.3653 no 2_666
H18C H16A 3.4804 no 1_556
H18C H16B 3.5802 no 1_556
H19 O3 2.6761 no 2_665
H19 C11 3.5703 no 2_665
H19 H16B 2.9604 no 2_665
H19 H18B 3.3352 no 2_666

loop_
_geom_torsion_atom_site_label_1
_geom_torsion_atom_site_label_2
_geom_torsion_atom_site_label_3
_geom_torsion_atom_site_label_4
_geom_torsion
_geom_torsion_publ_flag
C9 S1 C15 C17 0.70(12) no
C9 S1 C15 C18 179.72(12) no
C15 S1 C9 C6 178.77(12) no
C15 S1 C9 C14 -0.45(11) no
C11 O1 C12 C16 81.52(17) no
C12 O1 C11 O3 1.2(2) no
C12 O1 C11 C8 -178.41(12) no
C2 C1 C5 C10 -179.26(16) no
C5 C1 C2 O2 -15.0(3) no
C5 C1 C2 C8 164.43(16) no
C2 C1 C19 C13 -179.03(16) no
C19 C1 C2 O2 165.23(18) no
C19 C1 C2 C8 -15.3(3) no
C5 C1 C19 C13 1.2(3) no
C19 C1 C5 C10 0.5(3) no
O2 C2 C8 C6 85.1(2) no
O2 C2 C8 C11 -94.69(19) no
C1 C2 C8 C6 -94.34(18) no
C1 C2 C8 C11 85.9(2) no
C1 C5 C10 C7 -1.8(3) no
C3 C6 C8 C2 -178.16(13) no
C3 C6 C8 C11 1.6(2) no
C3 C6 C9 S1 173.39(12) no
C3 C6 C9 C14 -7.5(2) no
C8 C6 C9 S1 -6.7(2) no
C8 C6 C9 C14 172.37(15) no
C9 C6 C8 C2 2.0(3) no
C9 C6 C8 C11 -178.23(13) no
C10 C7 C13 C19 0.3(3) no
C13 C7 C10 C5 1.4(3) no
C2 C8 C11 O1 6.35(19) no
C2 C8 C11 O3 -173.25(14) no
C6 C8 C11 O1 -173.46(14) no
C6 C8 C11 O3 6.9(3) no
S1 C9 C14 C17 0.09(18) no
C6 C9 C14 C17 -179.11(14) no
C7 C13 C19 C1 -1.6(3) no
C9 C14 C17 C15 0.4(2) no
S1 C15 C17 C14 -0.8(2) no
C18 C15 C17 C14 -179.68(17) no
